data_4332801
loop_
_publ_author_name
'Akutagawa, Tomoyuki'
'Endo, Daigoro'
'Imai, Hiroyuki'
'Noro, Shin-ichiro'
'Cronin, Leroy'
'Nakamura, Takayoshi'

_publ_section_title
;
 Formation ofp-Phenylenediamine&#x2212;Crown
 Ether&#x2212;[PMo12O40]4-Salts
;
_journal_issue 21
_journal_name_full 'Inorganic Chemistry'
_journal_page_first 8628
_journal_page_last 8637
_journal_paper_doi 10.1021/ic060857i
_journal_volume 45
_journal_year 2006
_chemical_formula_moiety 'C32 H58 N4 Mo6 O30 P0.50 '
_chemical_formula_sum 'C32 H58 Mo6 N4 O30 P0.5'
_chemical_formula_weight 1569.95
_space_group_IT_number 2
_symmetry_cell_setting triclinic
_symmetry_Int_Tables_number 2
_symmetry_space_group_name_Hall '-P 1'
_symmetry_space_group_name_H-M 'P -1'
_cell_angle_alpha 64.74(6)
_cell_angle_beta 65.32(6)
_cell_angle_gamma 67.15(7)
_cell_formula_units_Z 2
_cell_length_a 13.59(3)
_cell_length_b 14.57(3)
_cell_length_c 16.16(3)
_cell_measurement_reflns_used 30750
_cell_measurement_temperature 93.1
_cell_measurement_theta_max 27.5
_cell_measurement_theta_min 3.0
_cell_volume 2542(9)
_computing_cell_refinement PROCESS-AUTO
_computing_data_collection PROCESS-AUTO
_computing_data_reduction CrystalStructure
_computing_publication_material 'CrystalStructure 3.7.0'
_computing_structure_refinement CRYSTALS
_computing_structure_solution SIR92
_diffrn_detector_area_resol_mean 10.00
_diffrn_measured_fraction_theta_full 0.988
_diffrn_measured_fraction_theta_max 0.988
_diffrn_measurement_device_type 'Rigaku RAXIS-RAPID'
_diffrn_measurement_method \w
_diffrn_radiation_type 'Mo K\a'
_diffrn_radiation_wavelength 0.71075
_diffrn_reflns_av_R_equivalents 0.047
_diffrn_reflns_limit_h_max 17
_diffrn_reflns_limit_h_min -17
_diffrn_reflns_limit_k_max 18
_diffrn_reflns_limit_k_min -18
_diffrn_reflns_limit_l_max 20
_diffrn_reflns_limit_l_min -20
_diffrn_reflns_number 37743
_diffrn_reflns_theta_full 27.49
_diffrn_reflns_theta_max 27.49
_exptl_absorpt_coefficient_mu 1.544
_exptl_absorpt_correction_T_max 0.857
_exptl_absorpt_correction_T_min 0.539
_exptl_absorpt_correction_type multi-scan
_exptl_absorpt_process_details
;
    Higashi, T. (1995). Program for Absorption Correction.
    Rigaku Corporation, Tokyo, Japan.
;
_exptl_crystal_colour black
_exptl_crystal_density_diffrn 2.050
_exptl_crystal_density_method 'not measured'
_exptl_crystal_description platelet
_exptl_crystal_F_000 1555.00
_exptl_crystal_size_max 0.40
_exptl_crystal_size_mid 0.30
_exptl_crystal_size_min 0.10
_refine_diff_density_max 1.03
_refine_diff_density_min -0.75
_refine_ls_extinction_method none
_refine_ls_goodness_of_fit_ref 1.200
_refine_ls_hydrogen_treatment refall
_refine_ls_number_parameters 731
_refine_ls_number_reflns 7607
_refine_ls_R_factor_gt 0.0450
_refine_ls_shift/su_max 0.0021
_refine_ls_structure_factor_coef Fsqd
_refine_ls_weighting_details
;
    Chebychev polynomial with 3 parameters (Carruthers & Watkin, 1979)
    15882.9000    22006.4000    6707.2800
;
_refine_ls_weighting_scheme calc
_refine_ls_wR_factor_ref 0.0531
_reflns_number_gt 6728
_reflns_number_total 11514
_reflns_threshold_expression F^2^>2.0\s(F^2^)
_cod_data_source_file ic060857isup2.cif
_cod_data_source_block '_TA'
_cod_original_cell_volume 2543(8)
_cod_original_formula_sum 'C32 H58 N4 Mo6 O30 P0.50 '
_cod_database_code 4332801

loop_
_symmetry_equiv_pos_site_id
_symmetry_equiv_pos_as_xyz
1 +X,+Y,+Z
2 -X,-Y,-Z

loop_
_atom_site_label
_atom_site_type_symbol
_atom_site_fract_x
_atom_site_fract_y
_atom_site_fract_z
_atom_site_U_iso_or_equiv
_atom_site_adp_type
_atom_site_occupancy
_atom_site_symmetry_multiplicity
_atom_site_calc_flag
_atom_site_refinement_flags
Mo(1) Mo -0.26367(4) 0.16087(4) 0.09682(4) 0.04207(13) Uani 1.00 1 d .
Mo(2) Mo -0.20033(4) 0.12864(4) -0.12819(3) 0.03782(12) Uani 1.00 1 d .
Mo(3) Mo -0.24968(4) -0.08424(4) 0.08836(4) 0.03981(13) Uani 1.00 1 d .
Mo(4) Mo -0.04272(4) -0.22008(4) 0.21039(3) 0.04093(13) Uani 1.00 1 d .
Mo(5) Mo 0.06903(4) -0.02274(4) -0.23057(3) 0.04287(14) Uani 1.00 1 d .
Mo(6) Mo 0.01244(4) -0.23613(4) -0.01919(4) 0.04727(15) Uani 1.00 1 d .
P(1) P 0.0000 0.0000 0.0000 0.0278(4) Uani 1.00 2 d S
O(1) O -0.1682(4) 0.2493(3) 0.0492(3) 0.0882(17) Uani 1.00 1 d .
O(2) O -0.2059(4) 0.0896(3) 0.2046(3) 0.0921(18) Uani 1.00 1 d .
O(3) O -0.3864(3) 0.2362(3) 0.1412(2) 0.0556(11) Uani 1.00 1 d .
O(4) O -0.2635(4) 0.1932(3) -0.0280(2) 0.0704(14) Uani 1.00 1 d .
O(5) O -0.3009(4) 0.0337(3) 0.1295(2) 0.0754(15) Uani 1.00 1 d .
O(6) O -0.1035(3) 0.2234(3) -0.1894(3) 0.0716(15) Uani 1.00 1 d .
O(7) O -0.2930(3) 0.1905(3) -0.1877(3) 0.0656(14) Uani 1.00 1 d .
O(8) O -0.2548(4) 0.0140(3) -0.0376(2) 0.0736(15) Uani 1.00 1 d .
O(9) O -0.3654(3) -0.1220(3) 0.1278(2) 0.0574(13) Uani 1.00 1 d .
O(10) O -0.1883(3) -0.1646(4) 0.1891(3) 0.0848(17) Uani 1.00 1 d .
O(11) O -0.1434(3) -0.1824(4) 0.0211(3) 0.0834(17) Uani 1.00 1 d .
O(12) O -0.0891(3) 0.0451(3) -0.2020(3) 0.0740(15) Uani 1.00 1 d .
O(13) O 0.0215(4) -0.1481(4) -0.1439(3) 0.0979(19) Uani 1.00 1 d .
O(14) O 0.0969(3) -0.0331(3) -0.3367(2) 0.0607(13) Uani 1.00 1 d .
O(15) O 0.0934(3) 0.1087(3) -0.2639(3) 0.0676(14) Uani 1.00 1 d .
O(16) O -0.0658(3) -0.3217(3) 0.3085(2) 0.0608(12) Uani 1.00 1 d .
O(17) O 0.0060(3) -0.2792(4) 0.1124(3) 0.0844(17) Uani 1.00 1 d .
O(18) O 0.0204(3) -0.3489(3) -0.0260(3) 0.0590(13) Uani 1.00 1 d .
O(19) O -0.0514(5) -0.0954(4) 0.0520(4) 0.0302(17) Uani 0.50 1 d P
O(20) O 0.0632(4) -0.0747(4) -0.0634(4) 0.0292(17) Uani 0.50 1 d P
O(21) O 0.0180(5) -0.0576(4) 0.0974(4) 0.0289(16) Uani 0.50 1 d P
O(22) O 0.1218(5) -0.0352(4) -0.0080(4) 0.0327(17) Uani 0.50 1 d P
O(23) O 0.1274(3) 0.2774(3) 0.2667(3) 0.0656(15) Uani 1.00 1 d .
O(24) O 0.2964(3) 0.1032(3) 0.2196(3) 0.0743(16) Uani 1.00 1 d .
O(25) O 0.4384(4) 0.2140(4) 0.0577(3) 0.0731(16) Uani 1.00 1 d .
O(26) O 0.3927(7) 0.4174(4) 0.0543(4) 0.157(2) Uani 1.00 1 d .
O(27) O 0.2136(3) 0.4506(3) 0.2175(3) 0.0663(14) Uani 1.00 1 d .
O(28) O 0.5159(4) 0.3879(5) 0.6170(4) 0.118(2) Uani 1.00 1 d .
O(29) O 0.6428(7) 0.1999(7) 0.5548(5) 0.138(3) Uani 1.00 1 d .
O(30) O 0.8733(10) 0.1957(7) 0.5082(6) 0.182(4) Uani 1.00 1 d .
O(31) O 0.8860(7) 0.3853(12) 0.5117(5) 0.167(4) Uani 1.00 1 d .
O(32) O 0.6705(7) 0.5009(6) 0.5813(5) 0.138(3) Uani 1.00 1 d .
N(1) N 0.3686(3) 0.2473(3) 0.2426(2) 0.0418(12) Uani 1.00 1 d .
N(2) N 0.3649(6) 0.0953(8) 0.6269(4) 0.157(3) Uani 1.00 1 d .
N(3) N 0.7094(4) 0.3912(4) 0.4579(3) 0.0723(19) Uani 1.00 1 d .
N(4) N 0.8320(4) 0.5539(4) 0.0563(3) 0.0690(19) Uani 1.00 1 d .
C(1) C 0.1111(8) 0.1984(9) 0.2500(11) 0.161(6) Uani 1.00 1 d .
C(2) C 0.1926(6) 0.1362(8) 0.2043(9) 0.126(4) Uani 1.00 1 d .
C(3) C 0.3888(6) 0.0550(6) 0.1523(7) 0.089(3) Uani 1.00 1 d .
C(4) C 0.4173(7) 0.1268(7) 0.0571(7) 0.100(3) Uani 1.00 1 d .
C(5) C 0.4446(7) 0.2977(8) -0.0271(5) 0.102(3) Uani 1.00 1 d .
C(6) C 0.4617(9) 0.3808(7) -0.0232(6) 0.121(4) Uani 1.00 1 d .
C(7) C 0.3271(8) 0.5050(7) 0.0509(7) 0.114(3) Uani 1.00 1 d .
C(8) C 0.2552(7) 0.5318(5) 0.1352(5) 0.082(2) Uani 1.00 1 d .
C(9) C 0.1001(6) 0.4525(7) 0.2381(10) 0.156(4) Uani 1.00 1 d .
C(10) C 0.0819(7) 0.3750(7) 0.2206(8) 0.120(4) Uani 1.00 1 d .
C(11) C 0.4817(7) 0.2873(7) 0.6465(8) 0.169(4) Uani 1.00 1 d .
C(12) C 0.5757(10) 0.1982(12) 0.6390(11) 0.190(7) Uani 1.00 1 d .
C(13) C 0.7481(14) 0.1117(9) 0.5446(9) 0.160(6) Uani 1.00 1 d .
C(14) C 0.8309(13) 0.1234(15) 0.5686(10) 0.187(7) Uani 1.00 1 d .
C(15) C 0.9566(10) 0.2168(16) 0.5317(13) 0.234(8) Uani 1.00 1 d .
C(16) C 0.9417(19) 0.294(2) 0.5515(19) 0.267(14) Uani 1.00 1 d .
C(17) C 0.8534(14) 0.4486(11) 0.5725(13) 0.162(7) Uani 1.00 1 d .
C(18) C 0.7482(14) 0.4799(17) 0.6113(15) 0.252(12) Uani 1.00 1 d .
C(19) C 0.5571(9) 0.5070(11) 0.6471(9) 0.144(5) Uani 1.00 1 d .
C(20) C 0.5210(9) 0.4083(12) 0.6884(8) 0.154(4) Uani 1.00 1 d .
C(21) C 0.3687(4) 0.2085(4) 0.3418(3) 0.0476(16) Uani 1.00 1 d .
C(22) C 0.2793(6) 0.2037(9) 0.4133(5) 0.135(3) Uani 1.00 1 d .
C(23) C 0.2788(6) 0.1700(8) 0.5073(5) 0.112(3) Uani 1.00 1 d .
C(24) C 0.3631(6) 0.1359(8) 0.5330(4) 0.099(3) Uani 1.00 1 d .
C(25) C 0.4631(9) 0.1453(18) 0.4576(7) 0.318(9) Uani 1.00 1 d .
C(26) C 0.4652(8) 0.1837(15) 0.3613(6) 0.234(6) Uani 1.00 1 d .
C(27) C 0.7440(4) 0.4329(4) 0.3516(4) 0.0487(17) Uani 1.00 1 d .
C(28) C 0.7451(5) 0.3786(5) 0.2998(4) 0.0575(19) Uani 1.00 1 d .
C(29) C 0.7735(5) 0.4194(5) 0.2021(4) 0.0579(19) Uani 1.00 1 d .
C(30) C 0.8032(4) 0.5137(4) 0.1558(4) 0.0456(16) Uani 1.00 1 d .
C(31) C 0.8021(4) 0.5669(4) 0.2087(4) 0.0516(18) Uani 1.00 1 d .
C(32) C 0.7737(4) 0.5265(5) 0.3065(4) 0.0535(18) Uani 1.00 1 d .
H(1) H 0.0862 0.1519 0.3125 0.232 Uiso 1.00 1 c R
H(2) H 0.0528 0.2296 0.2211 0.232 Uiso 1.00 1 c R
H(3) H 0.2021 0.1755 0.1384 0.176 Uiso 1.00 1 c R
H(4) H 0.1709 0.0751 0.2186 0.176 Uiso 1.00 1 c R
H(5) H 0.4523 0.0281 0.1744 0.109 Uiso 1.00 1 c R
H(6) H 0.3707 -0.0010 0.1510 0.109 Uiso 1.00 1 c R
H(7) H 0.3557 0.1506 0.0331 0.137 Uiso 1.00 1 c R
H(8) H 0.4818 0.0927 0.0167 0.137 Uiso 1.00 1 c R
H(9) H 0.5032 0.2734 -0.0773 0.103 Uiso 1.00 1 c R
H(10) H 0.3754 0.3206 -0.0401 0.103 Uiso 1.00 1 c R
H(11) H 0.4607 0.4359 -0.0821 0.130 Uiso 1.00 1 c R
H(12) H 0.5336 0.3590 -0.0152 0.130 Uiso 1.00 1 c R
H(13) H 0.3772 0.5490 0.0180 0.123 Uiso 1.00 1 c R
H(14) H 0.2799 0.5221 0.0138 0.123 Uiso 1.00 1 c R
H(15) H 0.1922 0.5867 0.1208 0.090 Uiso 1.00 1 c R
H(16) H 0.2967 0.5563 0.1527 0.090 Uiso 1.00 1 c R
H(17) H 0.0647 0.4436 0.3046 0.172 Uiso 1.00 1 c R
H(18) H 0.0652 0.5193 0.2019 0.172 Uiso 1.00 1 c R
H(19) H 0.1154 0.3848 0.1537 0.147 Uiso 1.00 1 c R
H(20) H 0.0038 0.3837 0.2369 0.147 Uiso 1.00 1 c R
H(21) H 0.4316 0.2754 0.7100 0.131 Uiso 1.00 1 c R
H(22) H 0.4446 0.2970 0.6038 0.131 Uiso 1.00 1 c R
H(23) H 0.5487 0.1371 0.6670 0.234 Uiso 1.00 1 c R
H(24) H 0.6184 0.1941 0.6748 0.234 Uiso 1.00 1 c R
H(25) H 0.7290 0.0477 0.5871 0.187 Uiso 1.00 1 c R
H(26) H 0.7778 0.1097 0.4806 0.187 Uiso 1.00 1 c R
H(27) H 0.8884 0.0599 0.5750 0.200 Uiso 1.00 1 c R
H(28) H 0.7968 0.1374 0.6281 0.200 Uiso 1.00 1 c R
H(29) H 0.9809 0.1541 0.5786 0.225 Uiso 1.00 1 c R
H(30) H 1.0162 0.2258 0.4733 0.225 Uiso 1.00 1 c R
H(31) H 1.0130 0.2977 0.5446 0.358 Uiso 1.00 1 c R
H(32) H 0.8996 0.2760 0.6176 0.358 Uiso 1.00 1 c R
H(33) H 0.8942 0.4124 0.6178 0.226 Uiso 1.00 1 c R
H(34) H 0.8750 0.5118 0.5311 0.226 Uiso 1.00 1 c R
H(35) H 0.7372 0.5375 0.6301 0.354 Uiso 1.00 1 c R
H(36) H 0.7361 0.4206 0.6667 0.354 Uiso 1.00 1 c R
H(37) H 0.5534 0.5266 0.6976 0.161 Uiso 1.00 1 c R
H(38) H 0.5071 0.5601 0.6131 0.161 Uiso 1.00 1 c R
H(39) H 0.4500 0.4151 0.7359 0.148 Uiso 1.00 1 c R
H(40) H 0.5749 0.3529 0.7167 0.148 Uiso 1.00 1 c R
H(41) H 0.2097 0.2281 0.4005 0.138 Uiso 1.00 1 c R
H(42) H 0.2085 0.1708 0.5560 0.114 Uiso 1.00 1 c R
H(43) H 0.5304 0.1280 0.4720 0.362 Uiso 1.00 1 c R
H(44) H 0.5336 0.1880 0.3108 0.265 Uiso 1.00 1 c R
H(45) H 0.7260 0.3132 0.3319 0.065 Uiso 1.00 1 c R
H(46) H 0.7721 0.3832 0.1659 0.069 Uiso 1.00 1 c R
H(47) H 0.8218 0.6320 0.1770 0.063 Uiso 1.00 1 c R
H(48) H 0.7748 0.5622 0.3432 0.065 Uiso 1.00 1 c R
H(49) H 0.3748 0.1905 0.2249 0.050 Uiso 1.00 1 c R
H(50) H 0.4301 0.2773 0.2018 0.050 Uiso 1.00 1 c R
H(51) H 0.3006 0.2990 0.2364 0.050 Uiso 1.00 1 c R
H(52) H 0.6309 0.4173 0.4828 0.083 Uiso 1.00 1 c R
H(53) H 0.7475 0.4128 0.4814 0.083 Uiso 1.00 1 c R
H(54) H 0.7280 0.3167 0.4777 0.083 Uiso 1.00 1 c R
H(55) H 0.4333 0.0753 0.6404 0.179 Uiso 1.00 1 c R
H(56) H 0.2974 0.0881 0.6780 0.179 Uiso 1.00 1 c R
H(57) H 0.8518 0.6190 0.0240 0.085 Uiso 1.00 1 c R
H(58) H 0.8321 0.5163 0.0206 0.085 Uiso 1.00 1 c R

loop_
_atom_site_aniso_label
_atom_site_aniso_U_11
_atom_site_aniso_U_22
_atom_site_aniso_U_33
_atom_site_aniso_U_12
_atom_site_aniso_U_13
_atom_site_aniso_U_23
Mo(1) 0.0260(2) 0.0413(2) 0.0434(2) -0.0014(2) -0.0013(2) -0.0151(2)
Mo(2) 0.0308(2) 0.0435(2) 0.0325(2) -0.0056(2) -0.0107(2) -0.0085(2)
Mo(3) 0.0282(2) 0.0491(3) 0.0401(2) -0.0145(2) -0.0029(2) -0.0153(2)
Mo(4) 0.0456(2) 0.0361(2) 0.0284(2) -0.0110(2) -0.0074(2) -0.0021(2)
Mo(5) 0.0464(2) 0.0551(3) 0.0266(2) -0.0179(2) -0.0065(2) -0.0126(2)
Mo(6) 0.0518(3) 0.0357(2) 0.0573(3) -0.0123(2) -0.0158(2) -0.0172(2)
P(1) 0.0259(8) 0.0293(9) 0.0223(8) -0.0084(7) -0.0034(7) -0.0054(7)
O(1) 0.080(3) 0.076(3) 0.093(3) -0.050(2) -0.056(2) 0.043(2)
O(2) 0.081(3) 0.088(3) 0.099(3) -0.059(3) -0.060(3) 0.042(2)
O(3) 0.047(2) 0.052(2) 0.047(2) 0.0037(19) -0.0027(18) -0.022(2)
O(4) 0.114(3) 0.050(2) 0.036(2) -0.036(2) 0.001(2) -0.015(2)
O(5) 0.134(4) 0.052(2) 0.037(2) -0.043(2) -0.001(2) -0.018(2)
O(6) 0.048(2) 0.069(3) 0.093(3) -0.027(2) 0.017(2) -0.048(2)
O(7) 0.069(2) 0.058(2) 0.078(3) -0.004(2) -0.052(2) -0.009(2)
O(8) 0.119(4) 0.057(2) 0.033(2) -0.038(2) 0.004(2) -0.016(2)
O(9) 0.050(2) 0.088(3) 0.042(2) -0.040(2) -0.0036(18) -0.017(2)
O(10) 0.071(3) 0.116(4) 0.078(3) 0.041(2) -0.049(2) -0.071(3)
O(11) 0.074(3) 0.109(4) 0.067(3) 0.034(2) -0.041(2) -0.061(3)
O(12) 0.045(2) 0.073(3) 0.105(3) -0.028(2) 0.018(2) -0.057(2)
O(13) 0.076(3) 0.102(4) 0.105(4) -0.063(3) -0.063(3) 0.046(3)
O(14) 0.056(2) 0.099(3) 0.035(2) -0.020(2) 0.0012(18) -0.041(2)
O(15) 0.040(2) 0.067(2) 0.099(3) -0.023(2) 0.016(2) -0.056(2)
O(16) 0.047(2) 0.050(2) 0.047(2) -0.0168(19) 0.0006(19) 0.0086(19)
O(17) 0.066(2) 0.108(3) 0.082(3) 0.043(2) -0.040(2) -0.073(3)
O(18) 0.071(2) 0.047(2) 0.068(2) -0.018(2) -0.014(2) -0.031(2)
O(19) 0.027(3) 0.032(3) 0.023(3) -0.008(2) -0.006(2) -0.002(2)
O(20) 0.028(3) 0.031(3) 0.023(3) 0.001(2) -0.007(2) -0.012(2)
O(21) 0.031(3) 0.029(3) 0.020(3) -0.012(2) 0.004(2) -0.009(2)
O(22) 0.029(3) 0.030(3) 0.033(3) -0.009(2) -0.006(2) -0.006(2)
O(23) 0.058(2) 0.056(2) 0.093(3) -0.006(2) -0.038(2) -0.025(2)
O(24) 0.058(2) 0.062(3) 0.117(4) -0.012(2) -0.025(2) -0.044(2)
O(25) 0.090(3) 0.079(3) 0.055(2) -0.014(2) -0.027(2) -0.026(2)
O(26) 0.234(8) 0.047(3) 0.066(3) 0.013(4) 0.012(4) -0.009(2)
O(27) 0.061(2) 0.043(2) 0.086(3) -0.006(2) -0.020(2) -0.022(2)
O(28) 0.077(3) 0.118(5) 0.073(4) -0.003(3) 0.007(3) -0.002(3)
O(29) 0.149(7) 0.162(7) 0.123(6) -0.064(6) -0.019(5) -0.064(5)
O(30) 0.183(10) 0.134(7) 0.106(6) -0.001(6) -0.023(6) 0.016(5)
O(31) 0.100(5) 0.286(13) 0.086(5) -0.057(7) -0.048(4) -0.008(6)
O(32) 0.119(6) 0.167(7) 0.160(7) -0.032(5) -0.050(5) -0.078(5)
N(1) 0.036(2) 0.052(2) 0.037(2) -0.013(2) -0.0065(19) -0.017(2)
N(2) 0.086(5) 0.325(12) 0.037(3) -0.075(6) -0.011(3) -0.025(5)
N(3) 0.064(3) 0.098(4) 0.046(3) -0.024(3) -0.014(2) -0.015(3)
N(4) 0.082(4) 0.076(4) 0.055(3) -0.043(3) -0.016(2) -0.010(3)
C(1) 0.093(7) 0.170(11) 0.318(18) -0.001(7) -0.088(9) -0.166(13)
C(2) 0.056(5) 0.135(8) 0.248(13) -0.011(5) -0.044(6) -0.130(9)
C(3) 0.078(5) 0.077(5) 0.117(7) -0.012(4) -0.017(5) -0.055(5)
C(4) 0.094(6) 0.117(7) 0.131(8) 0.002(5) -0.043(5) -0.093(6)
C(5) 0.087(6) 0.129(8) 0.041(4) 0.013(5) -0.015(4) -0.023(5)
C(6) 0.171(11) 0.087(7) 0.067(6) -0.056(7) 0.001(6) -0.008(5)
C(7) 0.116(7) 0.067(6) 0.125(8) -0.038(5) -0.014(6) -0.008(5)
C(8) 0.114(6) 0.036(3) 0.074(5) -0.005(4) -0.029(4) -0.009(3)
C(9) 0.051(5) 0.071(6) 0.309(17) 0.008(4) -0.019(7) -0.084(8)
C(10) 0.078(6) 0.074(6) 0.215(12) -0.011(4) -0.092(7) -0.014(6)
C(11) 0.063(5) 0.089(7) 0.176(11) -0.013(5) 0.027(6) 0.048(7)
C(12) 0.115(10) 0.255(18) 0.216(16) -0.099(11) 0.050(10) -0.141(14)
C(13) 0.234(15) 0.085(8) 0.148(12) 0.022(9) -0.079(12) -0.060(8)
C(14) 0.172(15) 0.24(2) 0.087(9) -0.054(14) -0.017(9) -0.017(11)
C(15) 0.080(8) 0.28(2) 0.207(18) -0.070(11) -0.097(11) 0.121(14)
C(16) 0.20(2) 0.41(3) 0.28(2) 0.03(2) -0.103(19) -0.26(2)
C(17) 0.182(14) 0.177(13) 0.207(15) -0.042(11) -0.138(12) -0.058(12)
C(18) 0.106(11) 0.39(3) 0.39(2) -0.049(15) -0.060(15) -0.26(2)
C(19) 0.092(8) 0.197(14) 0.115(10) -0.013(8) -0.001(7) -0.076(9)
C(20) 0.074(7) 0.223(15) 0.072(7) 0.036(8) -0.022(5) -0.029(9)
C(21) 0.036(2) 0.062(3) 0.035(3) -0.006(2) -0.010(2) -0.013(2)
C(22) 0.042(4) 0.249(12) 0.054(4) -0.015(5) -0.016(3) -0.013(6)
C(23) 0.049(4) 0.200(10) 0.035(4) -0.013(5) -0.001(3) -0.020(5)
C(24) 0.057(4) 0.197(10) 0.031(3) -0.048(5) 0.002(3) -0.028(4)
C(25) 0.097(8) 0.76(3) 0.045(5) -0.163(15) -0.009(5) -0.047(12)
C(26) 0.073(6) 0.54(2) 0.046(5) -0.092(11) 0.000(4) -0.064(10)
C(27) 0.037(3) 0.059(3) 0.042(3) -0.008(2) -0.015(2) -0.010(2)
C(28) 0.055(3) 0.048(3) 0.060(4) -0.019(2) -0.005(3) -0.016(3)
C(29) 0.059(3) 0.061(4) 0.052(3) -0.025(3) 0.001(3) -0.026(3)
C(30) 0.033(2) 0.050(3) 0.045(3) -0.011(2) -0.008(2) -0.011(2)
C(31) 0.045(3) 0.044(3) 0.068(4) -0.013(2) -0.018(3) -0.017(3)
C(32) 0.048(3) 0.062(4) 0.052(3) -0.010(3) -0.018(2) -0.019(3)

loop_
_atom_type_symbol
_atom_type_description
_atom_type_scat_dispersion_real
_atom_type_scat_dispersion_imag
_atom_type_scat_source
C C 0.003 0.002
;
International Tables for Crystallography
(1992, Vol. C, Tables 4.2.6.8 and 6.1.1.4)
;
H H 0.000 0.000
;
International Tables for Crystallography
(1992, Vol. C, Table 6.1.1.4)
;
O O 0.011 0.006
;
International Tables for Crystallography
(1992, Vol. C, Tables 4.2.6.8 and 6.1.1.4)
;
N N 0.006 0.003
;
International Tables for Crystallography
(1992, Vol. C, Tables 4.2.6.8 and 6.1.1.4)
;
Mo Mo -1.683 0.686
;
International Tables for Crystallography
(1992, Vol. C, Tables 4.2.6.8 and 6.1.1.4)
;
P P 0.102 0.094
;
International Tables for Crystallography
(1992, Vol. C, Tables 4.2.6.8 and 6.1.1.4)
;

loop_
_geom_angle_atom_site_label_1
_geom_angle_atom_site_label_2
_geom_angle_atom_site_label_3
_geom_angle
_geom_angle_site_symmetry_1
_geom_angle_site_symmetry_3
O(1) Mo(1) O(2) 86.8(2) . .
O(1) Mo(1) O(3) 101.6(2) . .
O(1) Mo(1) O(4) 89.3(2) . .
O(1) Mo(1) O(5) 156.19(19) . .
O(2) Mo(1) O(3) 102.2(2) . .
O(2) Mo(1) O(4) 155.96(19) . .
O(2) Mo(1) O(5) 85.6(2) . .
O(3) Mo(1) O(4) 101.8(2) . .
O(3) Mo(1) O(5) 102.1(2) . .
O(4) Mo(1) O(5) 88.5(2) . .
O(4) Mo(2) O(6) 84.1(2) . .
O(4) Mo(2) O(7) 101.9(2) . .
O(4) Mo(2) O(8) 88.0(2) . .
O(4) Mo(2) O(12) 155.1(2) . .
O(6) Mo(2) O(7) 101.4(2) . .
O(6) Mo(2) O(8) 156.2(2) . .
O(6) Mo(2) O(12) 86.7(2) . .
O(7) Mo(2) O(8) 102.2(2) . .
O(7) Mo(2) O(12) 102.5(2) . .
O(8) Mo(2) O(12) 91.32(19) . .
O(5) Mo(3) O(8) 86.7(2) . .
O(5) Mo(3) O(9) 101.9(2) . .
O(5) Mo(3) O(10) 90.3(2) . .
O(5) Mo(3) O(11) 156.2(2) . .
O(8) Mo(3) O(9) 101.7(2) . .
O(8) Mo(3) O(10) 156.1(2) . .
O(8) Mo(3) O(11) 85.59(18) . .
O(9) Mo(3) O(10) 102.0(2) . .
O(9) Mo(3) O(11) 101.7(2) . .
O(10) Mo(3) O(11) 87.7(2) . .
O(6) Mo(4) O(10) 156.58(18) 55502 .
O(6) Mo(4) O(15) 88.6(2) 55502 55502
O(6) Mo(4) O(16) 102.9(2) 55502 .
O(6) Mo(4) O(17) 90.6(2) 55502 .
O(10) Mo(4) O(15) 84.5(2) . 55502
O(10) Mo(4) O(16) 100.4(2) . .
O(10) Mo(4) O(17) 86.8(2) . .
O(15) Mo(4) O(16) 101.6(2) 55502 .
O(15) Mo(4) O(17) 155.89(18) 55502 .
O(16) Mo(4) O(17) 102.1(2) . .
O(2) Mo(5) O(12) 155.4(2) 55502 .
O(2) Mo(5) O(13) 87.5(2) 55502 .
O(2) Mo(5) O(14) 103.1(2) 55502 .
O(2) Mo(5) O(15) 90.1(2) 55502 .
O(12) Mo(5) O(13) 84.53(19) . .
O(12) Mo(5) O(14) 101.3(2) . .
O(12) Mo(5) O(15) 87.5(2) . .
O(13) Mo(5) O(14) 102.2(2) . .
O(13) Mo(5) O(15) 155.2(2) . .
O(14) Mo(5) O(15) 102.4(2) . .
O(1) Mo(6) O(11) 159.4(2) 55502 .
O(1) Mo(6) O(13) 87.9(2) 55502 .
O(1) Mo(6) O(17) 86.1(2) 55502 .
O(1) Mo(6) O(18) 99.7(2) 55502 .
O(11) Mo(6) O(13) 91.47(19) . .
O(11) Mo(6) O(17) 86.8(2) . .
O(11) Mo(6) O(18) 100.6(2) . .
O(13) Mo(6) O(17) 157.9(3) . .
O(13) Mo(6) O(18) 102.1(2) . .
O(17) Mo(6) O(18) 99.9(2) . .
O(19) P(1) O(19) 0(440) . 55502
O(19) P(1) O(20) 73.2(3) . .
O(19) P(1) O(20) 106.8(3) . 55502
O(19) P(1) O(21) 69.8(4) . .
O(19) P(1) O(21) 110.2(4) . 55502
O(19) P(1) O(22) 110.1(3) . .
O(19) P(1) O(22) 69.9(3) . 55502
O(19) P(1) O(20) 106.8(3) 55502 .
O(19) P(1) O(20) 73.2(3) 55502 55502
O(19) P(1) O(21) 110.2(4) 55502 .
O(19) P(1) O(21) 69.8(4) 55502 55502
O(19) P(1) O(22) 69.9(3) 55502 .
O(19) P(1) O(22) 110.1(3) 55502 55502
O(20) P(1) O(20) 180.0(4) . 55502
O(20) P(1) O(21) 109.1(3) . .
O(20) P(1) O(21) 70.9(3) . 55502
O(20) P(1) O(22) 70.8(4) . .
O(20) P(1) O(22) 109.2(4) . 55502
O(20) P(1) O(21) 70.9(3) 55502 .
O(20) P(1) O(21) 109.1(3) 55502 55502
O(20) P(1) O(22) 109.2(4) 55502 .
O(20) P(1) O(22) 70.8(4) 55502 55502
O(21) P(1) O(21) 180.0(5) . 55502
O(21) P(1) O(22) 68.7(3) . .
O(21) P(1) O(22) 111.3(3) . 55502
O(21) P(1) O(22) 111.3(3) 55502 .
O(21) P(1) O(22) 68.7(3) 55502 55502
O(22) P(1) O(22) 180.0(5) . 55502
Mo(1) O(1) Mo(6) 138.2(2) . 55502
Mo(1) O(2) Mo(5) 139.8(2) . 55502
Mo(1) O(4) Mo(2) 139.3(2) . .
Mo(1) O(5) Mo(3) 140.0(2) . .
Mo(2) O(6) Mo(4) 139.4(2) . 55502
Mo(2) O(8) Mo(3) 139.9(3) . .
Mo(3) O(10) Mo(4) 138.9(2) . .
Mo(3) O(11) Mo(6) 137.7(4) . .
Mo(2) O(12) Mo(5) 140.6(4) . .
Mo(5) O(13) Mo(6) 139.4(4) . .
Mo(4) O(15) Mo(5) 138.9(2) 55502 .
Mo(4) O(17) Mo(6) 139.3(2) . .
P(1) O(19) O(21) 54.1(3) . .
P(1) O(19) O(22) 53.7(3) . 55502
O(21) O(19) O(22) 90.5(5) . 55502
P(1) O(21) O(19) 56.2(3) . .
P(1) O(21) O(22) 55.3(3) . .
O(19) O(21) O(22) 92.9(5) . .
P(1) O(22) O(19) 56.4(3) . 55502
P(1) O(22) O(21) 56.0(3) . .
O(19) O(22) O(21) 93.5(3) 55502 .
C(1) O(23) C(10) 115.7(9) . .
C(2) O(24) C(3) 115.3(9) . .
C(4) O(25) C(5) 115.2(8) . .
C(6) O(26) C(7) 126.6(7) . .
C(8) O(27) C(9) 116.1(6) . .
C(11) O(28) C(20) 115.4(9) . .
C(12) O(29) C(13) 118.6(9) . .
C(14) O(30) C(15) 116.0(14) . .
C(16) O(31) C(17) 107(2) . .
C(18) O(32) C(19) 119.8(13) . .
O(23) C(1) C(2) 122.9(11) . .
O(24) C(2) C(1) 117.7(15) . .
O(24) C(3) C(4) 113.4(6) . .
O(25) C(4) C(3) 110.9(10) . .
O(25) C(5) C(6) 113.6(9) . .
O(26) C(6) C(5) 117.8(9) . .
O(26) C(7) C(8) 121.8(8) . .
O(27) C(8) C(7) 117.5(7) . .
O(27) C(9) C(10) 117.2(7) . .
O(23) C(10) C(9) 114.5(11) . .
O(28) C(11) C(12) 112.9(10) . .
O(29) C(12) C(11) 117.0(11) . .
O(29) C(13) C(14) 111.6(14) . .
O(30) C(14) C(13) 113.1(14) . .
O(30) C(15) C(16) 125.2(17) . .
O(31) C(16) C(15) 122(3) . .
O(31) C(17) C(18) 116(2) . .
O(32) C(18) C(17) 129(2) . .
O(32) C(19) C(20) 114.8(11) . .
O(28) C(20) C(19) 108.3(9) . .
N(1) C(21) C(22) 123.1(6) . .
N(1) C(21) C(26) 119.7(5) . .
C(22) C(21) C(26) 116.9(7) . .
C(21) C(22) C(23) 123.2(8) . .
C(22) C(23) C(24) 124.7(6) . .
N(2) C(24) C(23) 125.6(6) . .
N(2) C(24) C(25) 119.9(9) . .
C(23) C(24) C(25) 114.5(8) . .
C(24) C(25) C(26) 121.6(12) . .
C(21) C(26) C(25) 118.5(8) . .
N(3) C(27) C(28) 119.9(6) . .
N(3) C(27) C(32) 119.2(7) . .
C(28) C(27) C(32) 120.9(5) . .
C(27) C(28) C(29) 119.5(6) . .
C(28) C(29) C(30) 120.2(8) . .
N(4) C(30) C(29) 119.4(7) . .
N(4) C(30) C(31) 120.9(6) . .
C(29) C(30) C(31) 119.6(5) . .
C(30) C(31) C(32) 120.4(6) . .
C(27) C(32) C(31) 119.4(8) . .
C(21) N(1) H(49) 109.0(4) . .
C(21) N(1) H(50) 109.9(6) . .
C(21) N(1) H(51) 109.5 . .
H(49) N(1) H(50) 109.5(5) . .
H(49) N(1) H(51) 109.5 . .
H(50) N(1) H(51) 109.5 . .
C(24) N(2) H(55) 120.1(7) . .
C(24) N(2) H(56) 119.9(10) . .
H(55) N(2) H(56) 120.0(9) . .
C(27) N(3) H(52) 109.7(6) . .
C(27) N(3) H(53) 109.3(6) . .
C(27) N(3) H(54) 109.4 . .
H(52) N(3) H(53) 109.5(9) . .
H(52) N(3) H(54) 109.5 . .
H(53) N(3) H(54) 109.5 . .
C(30) N(4) H(57) 120.0 . .
C(30) N(4) H(58) 120.0 . .
H(57) N(4) H(58) 120.0 . .
O(23) C(1) H(1) 104(2) . .
O(23) C(1) H(2) 107.7(14) . .
C(2) C(1) H(1) 103.2(13) . .
C(2) C(1) H(2) 109(2) . .
H(1) C(1) H(2) 109.5(16) . .
O(24) C(2) H(3) 107.6(9) . .
O(24) C(2) H(4) 107.5(9) . .
C(1) C(2) H(3) 104.5(11) . .
C(1) C(2) H(4) 109.8(10) . .
H(3) C(2) H(4) 109(2) . .
O(24) C(3) H(5) 107.6(12) . .
O(24) C(3) H(6) 108.9(8) . .
C(4) C(3) H(5) 107.7(9) . .
C(4) C(3) H(6) 109.7(13) . .
H(5) C(3) H(6) 109.5(11) . .
O(25) C(4) H(7) 109.0(10) . .
O(25) C(4) H(8) 109.2(12) . .
C(3) C(4) H(7) 108.1(10) . .
C(3) C(4) H(8) 110.2(9) . .
H(7) C(4) H(8) 109.5(17) . .
O(25) C(5) H(9) 108.3(9) . .
O(25) C(5) H(10) 108.0(9) . .
C(6) C(5) H(9) 110.0(12) . .
C(6) C(5) H(10) 107.4(12) . .
H(9) C(5) H(10) 109.5(14) . .
O(26) C(6) H(11) 110.7(10) . .
O(26) C(6) H(12) 102.4(13) . .
C(5) C(6) H(11) 108.8(15) . .
C(5) C(6) H(12) 107.2(11) . .
H(11) C(6) H(12) 109.5(14) . .
O(26) C(7) H(13) 101.5(10) . .
O(26) C(7) H(14) 111.3(14) . .
C(8) C(7) H(13) 106.9(14) . .
C(8) C(7) H(14) 105.4(10) . .
H(13) C(7) H(14) 109.5(12) . .
O(27) C(8) H(15) 107.4(8) . .
O(27) C(8) H(16) 107.0(8) . .
C(7) C(8) H(15) 108.8(10) . .
C(7) C(8) H(16) 106.6(9) . .
H(15) C(8) H(16) 109.5(11) . .
O(27) C(9) H(17) 107.3(15) . .
O(27) C(9) H(18) 108.0(10) . .
C(10) C(9) H(17) 106.2(12) . .
C(10) C(9) H(18) 108.4(17) . .
H(17) C(9) H(18) 109.5(13) . .
O(23) C(10) H(19) 107.6(9) . .
O(23) C(10) H(20) 108.8(9) . .
C(9) C(10) H(19) 106.5(12) . .
C(9) C(10) H(20) 109.8(12) . .
H(19) C(10) H(20) 109.5(17) . .
O(28) C(11) H(21) 108.8(14) . .
O(28) C(11) H(22) 108.2(10) . .
C(12) C(11) H(21) 111.1(11) . .
C(12) C(11) H(22) 106.4(15) . .
H(21) C(11) H(22) 109.5(14) . .
O(29) C(12) H(23) 109(2) . .
O(29) C(12) H(24) 106.4(14) . .
C(11) C(12) H(23) 108.5(14) . .
C(11) C(12) H(24) 106(2) . .
H(23) C(12) H(24) 109(2) . .
O(29) C(13) H(25) 108.0(16) . .
O(29) C(13) H(26) 110.0(15) . .
C(14) C(13) H(25) 109(2) . .
C(14) C(13) H(26) 109(2) . .
H(25) C(13) H(26) 109(2) . .
O(30) C(14) H(27) 108.6(18) . .
O(30) C(14) H(28) 108(2) . .
C(13) C(14) H(27) 109(2) . .
C(13) C(14) H(28) 108(2) . .
H(27) C(14) H(28) 109(2) . .
O(30) C(15) H(29) 105(2) . .
O(30) C(15) H(30) 104(2) . .
C(16) C(15) H(29) 111(3) . .
C(16) C(15) H(30) 101(2) . .
H(29) C(15) H(30) 109.5(18) . .
O(31) C(16) H(31) 109(3) . .
O(31) C(16) H(32) 105(2) . .
C(15) C(16) H(31) 107(3) . .
C(15) C(16) H(32) 102(3) . .
H(31) C(16) H(32) 109(4) . .
O(31) C(17) H(33) 108.4(16) . .
O(31) C(17) H(34) 106(2) . .
C(18) C(17) H(33) 113(2) . .
C(18) C(17) H(34) 103.7(17) . .
H(33) C(17) H(34) 109(3) . .
O(32) C(18) H(35) 107(2) . .
O(32) C(18) H(36) 103(2) . .
C(17) C(18) H(35) 107(2) . .
C(17) C(18) H(36) 100.3(18) . .
H(35) C(18) H(36) 109(3) . .
O(32) C(19) H(37) 107.3(16) . .
O(32) C(19) H(38) 108.0(11) . .
C(20) C(19) H(37) 109.3(13) . .
C(20) C(19) H(38) 107.9(18) . .
H(37) C(19) H(38) 109.5(19) . .
O(28) C(20) H(39) 110.2(18) . .
O(28) C(20) H(40) 109.5(18) . .
C(19) C(20) H(39) 110.6(18) . .
C(19) C(20) H(40) 108.8(18) . .
H(39) C(20) H(40) 109.5(14) . .
C(21) C(22) H(41) 118.1(9) . .
C(23) C(22) H(41) 118.7(8) . .
C(22) C(23) H(42) 117.8(10) . .
C(24) C(23) H(42) 117.5(9) . .
C(24) C(25) H(43) 119.2(11) . .
C(26) C(25) H(43) 119.2(11) . .
C(21) C(26) H(44) 120.5(13) . .
C(25) C(26) H(44) 120.9(14) . .
C(27) C(28) H(45) 120.0(8) . .
C(29) C(28) H(45) 120.6(10) . .
C(28) C(29) H(46) 119.8(7) . .
C(30) C(29) H(46) 120.0(6) . .
C(30) C(31) H(47) 119.7(8) . .
C(32) C(31) H(47) 120.0(10) . .
C(27) C(32) H(48) 120.0(6) . .
C(31) C(32) H(48) 120.6(7) . .

loop_
_geom_bond_atom_site_label_1
_geom_bond_atom_site_label_2
_geom_bond_distance
_geom_bond_site_symmetry_2
Mo(1) O(1) 1.886(6) .
Mo(1) O(2) 1.922(5) .
Mo(1) O(3) 1.659(3) .
Mo(1) O(4) 1.865(4) .
Mo(1) O(5) 1.908(5) .
Mo(2) O(4) 1.938(5) .
Mo(2) O(6) 1.942(5) .
Mo(2) O(7) 1.647(5) .
Mo(2) O(8) 1.858(4) .
Mo(2) O(12) 1.869(4) .
Mo(3) O(5) 1.882(5) .
Mo(3) O(8) 1.937(3) .
Mo(3) O(9) 1.649(4) .
Mo(3) O(10) 1.862(5) .
Mo(3) O(11) 1.930(5) .
Mo(4) O(6) 1.856(5) 55502
Mo(4) O(10) 1.943(5) .
Mo(4) O(15) 1.921(5) 55502
Mo(4) O(16) 1.657(3) .
Mo(4) O(17) 1.880(6) .
Mo(5) O(2) 1.866(5) 55502
Mo(5) O(12) 1.929(3) .
Mo(5) O(13) 1.922(5) .
Mo(5) O(14) 1.655(5) .
Mo(5) O(15) 1.880(5) .
Mo(6) O(1) 1.913(5) 55502
Mo(6) O(11) 1.876(4) .
Mo(6) O(13) 1.852(5) .
Mo(6) O(17) 1.916(5) .
Mo(6) O(18) 1.652(5) .
P(1) O(19) 1.547(7) .
P(1) O(19) 1.547(7) 55502
P(1) O(20) 1.570(7) .
P(1) O(20) 1.570(7) 55502
P(1) O(21) 1.508(6) .
P(1) O(21) 1.508(6) 55502
P(1) O(22) 1.496(6) .
P(1) O(22) 1.496(6) 55502
O(19) O(21) 1.748(13) .
O(19) O(22) 1.744(7) 55502
O(21) O(22) 1.695(7) .
O(23) C(1) 1.399(19) .
O(23) C(10) 1.326(9) .
O(24) C(2) 1.395(12) .
O(24) C(3) 1.442(10) .
O(25) C(4) 1.412(15) .
O(25) C(5) 1.389(8) .
O(26) C(6) 1.391(12) .
O(26) C(7) 1.234(10) .
O(27) C(8) 1.428(7) .
O(27) C(9) 1.426(11) .
O(28) C(11) 1.529(15) .
O(28) C(20) 1.34(2) .
O(29) C(12) 1.279(16) .
O(29) C(13) 1.511(15) .
O(30) C(14) 1.23(2) .
O(30) C(15) 1.50(2) .
O(31) C(16) 1.29(2) .
O(31) C(17) 1.45(2) .
O(32) C(18) 1.22(2) .
O(32) C(19) 1.456(13) .
N(1) C(21) 1.456(7) .
N(2) C(24) 1.380(10) .
N(3) C(27) 1.483(7) .
N(4) C(30) 1.390(7) .
C(1) C(2) 1.306(17) .
C(3) C(4) 1.433(12) .
C(5) C(6) 1.350(19) .
C(7) C(8) 1.418(13) .
C(9) C(10) 1.40(2) .
C(11) C(12) 1.432(16) .
C(13) C(14) 1.42(3) .
C(15) C(16) 1.21(4) .
C(17) C(18) 1.28(2) .
C(19) C(20) 1.49(2) .
C(21) C(22) 1.281(8) .
C(21) C(26) 1.353(14) .
C(22) C(23) 1.381(12) .
C(23) C(24) 1.229(13) .
C(24) C(25) 1.404(12) .
C(25) C(26) 1.403(15) .
C(27) C(28) 1.368(12) .
C(27) C(32) 1.374(9) .
C(28) C(29) 1.366(8) .
C(29) C(30) 1.382(9) .
C(30) C(31) 1.371(12) .
C(31) C(32) 1.366(8) .
N(1) H(49) 0.950(8) .
N(1) H(50) 0.950(6) .
N(1) H(51) 0.950 .
N(2) H(55) 0.950(13) .
N(2) H(56) 0.950(9) .
N(3) H(52) 0.950(7) .
N(3) H(53) 0.950(12) .
N(3) H(54) 0.950 .
N(4) H(57) 0.950 .
N(4) H(58) 0.950 .
C(1) H(1) 0.950(17) .
C(1) H(2) 0.95(2) .
C(2) H(3) 0.950(17) .
C(2) H(4) 0.950(18) .
C(3) H(5) 0.950(15) .
C(3) H(6) 0.950(17) .
C(4) H(7) 0.950(16) .
C(4) H(8) 0.950(12) .
C(5) H(9) 0.950(11) .
C(5) H(10) 0.950(15) .
C(6) H(11) 0.950(12) .
C(6) H(12) 0.950(19) .
C(7) H(13) 0.950(16) .
C(7) H(14) 0.950(19) .
C(8) H(15) 0.950(10) .
C(8) H(16) 0.950(17) .
C(9) H(17) 0.95(2) .
C(9) H(18) 0.950(13) .
C(10) H(19) 0.950(17) .
C(10) H(20) 0.950(13) .
C(11) H(21) 0.950(14) .
C(11) H(22) 0.95(2) .
C(12) H(23) 0.95(2) .
C(12) H(24) 0.95(2) .
C(13) H(25) 0.950(18) .
C(13) H(26) 0.95(2) .
C(14) H(27) 0.95(2) .
C(14) H(28) 0.95(2) .
C(15) H(29) 0.95(2) .
C(15) H(30) 0.95(2) .
C(16) H(31) 0.95(4) .
C(16) H(32) 0.95(3) .
C(17) H(33) 0.95(3) .
C(17) H(34) 0.95(2) .
C(18) H(35) 0.95(4) .
C(18) H(36) 0.95(2) .
C(19) H(37) 0.95(2) .
C(19) H(38) 0.950(17) .
C(20) H(39) 0.950(13) .
C(20) H(40) 0.950(16) .
C(22) H(41) 0.950(12) .
C(23) H(42) 0.950(9) .
C(25) H(43) 0.95(2) .
C(26) H(44) 0.950(12) .
C(28) H(45) 0.950(9) .
C(29) H(46) 0.950(13) .
C(31) H(47) 0.950(9) .
C(32) H(48) 0.950(13) .

loop_
_geom_contact_atom_site_label_1
_geom_contact_atom_site_label_2
_geom_contact_distance
_geom_contact_site_symmetry_2
Mo(1) P(1) 3.5650(4) .
Mo(1) O(20) 2.446(5) 55502
Mo(1) O(22) 2.515(6) 55502
Mo(2) P(1) 3.5567(5) .
Mo(2) O(21) 2.462(6) 55502
Mo(2) O(22) 2.472(7) 55502
Mo(3) P(1) 3.5713(5) .
Mo(3) O(19) 2.460(6) .
Mo(3) O(22) 2.505(7) 55502
Mo(4) P(1) 3.5602(4) .
Mo(4) O(19) 2.446(5) .
Mo(4) O(21) 2.488(6) .
Mo(5) P(1) 3.5732(5) .
Mo(5) O(20) 2.450(6) .
Mo(5) O(21) 2.521(7) 55502
Mo(6) P(1) 3.5189(6) .
Mo(6) O(19) 2.466(8) .
Mo(6) O(20) 2.436(7) .
P(1) Mo(1) 3.5650(4) .
P(1) Mo(1) 3.5650(4) 55502
P(1) Mo(2) 3.5567(5) .
P(1) Mo(2) 3.5567(5) 55502
P(1) Mo(3) 3.5713(5) .
P(1) Mo(3) 3.5713(5) 55502
P(1) Mo(4) 3.5602(4) .
P(1) Mo(4) 3.5602(4) 55502
P(1) Mo(5) 3.5732(5) .
P(1) Mo(5) 3.5732(5) 55502
P(1) Mo(6) 3.5189(6) .
P(1) Mo(6) 3.5189(6) 55502
O(1) O(19) 3.235(7) 55502
O(1) O(20) 2.349(7) 55502
O(1) O(22) 3.236(10) 55502
O(1) C(7) 3.475(9) 56502
O(1) C(8) 3.515(8) 56502
O(2) O(20) 2.327(7) 55502
O(2) O(21) 3.249(7) .
O(2) O(22) 3.232(10) 55502
O(2) N(2) 3.563(10) 55602
O(3) O(25) 3.353(9) 45501
O(3) O(26) 3.487(8) 45501
O(3) N(1) 3.008(5) 45501
O(3) C(6) 3.490(12) 45501
O(3) C(21) 3.559(5) 45501
O(3) C(26) 3.192(9) 45501
O(4) O(20) 3.178(8) 55502
O(4) O(21) 3.153(6) 55502
O(4) O(22) 2.387(6) 55502
O(5) O(19) 3.181(7) .
O(5) O(20) 3.164(9) 55502
O(5) O(22) 2.408(7) 55502
O(5) N(2) 3.447(7) 55602
O(6) O(19) 3.189(8) 55502
O(6) O(21) 2.366(6) 55502
O(6) O(22) 3.187(6) 55502
O(8) O(19) 3.198(9) .
O(8) O(21) 3.189(9) 55502
O(8) O(22) 2.376(11) 55502
O(9) C(3) 3.324(8) 45501
O(9) C(4) 3.378(15) 55502
O(9) C(11) 3.500(10) 55602
O(10) O(19) 2.345(6) .
O(10) O(21) 3.231(9) .
O(10) O(22) 3.229(7) 55502
O(10) N(2) 3.216(9) 55602
O(11) O(19) 2.390(11) .
O(11) O(20) 3.257(9) .
O(11) O(22) 3.207(10) 55502
O(12) O(20) 3.175(8) .
O(12) O(21) 2.365(11) 55502
O(12) O(22) 3.179(10) 55502
O(12) C(2) 3.460(16) 55502
O(13) O(19) 3.233(10) .
O(13) O(20) 2.330(12) .
O(13) O(21) 3.190(10) 55502
O(13) C(1) 3.38(2) 55502
O(13) C(2) 3.360(15) 55502
O(14) C(13) 3.542(15) 65502
O(14) C(15) 3.580(17) 45401
O(15) O(19) 3.158(9) 55502
O(15) O(20) 3.188(6) .
O(15) O(21) 2.419(6) 55502
O(15) N(2) 3.326(8) 55401
O(15) C(23) 3.459(7) 55401
O(16) C(9) 3.535(12) 54501
O(16) C(16) 3.56(4) 65602
O(16) C(17) 3.59(2) 65602
O(17) O(19) 2.349(7) .
O(17) O(20) 3.207(7) .
O(17) O(21) 3.197(10) .
O(17) C(8) 3.482(8) 54501
O(17) C(9) 3.544(9) 54501
O(18) N(4) 2.949(8) 44501
O(18) N(4) 2.994(7) 65502
O(18) C(29) 3.256(7) 65502
O(18) C(30) 3.398(7) 65502
O(19) Mo(3) 2.460(6) .
O(19) Mo(4) 2.446(5) .
O(19) Mo(6) 2.466(8) .
O(19) O(1) 3.235(7) 55502
O(19) O(5) 3.181(7) .
O(19) O(6) 3.189(8) 55502
O(19) O(8) 3.198(9) .
O(19) O(10) 2.345(6) .
O(19) O(11) 2.390(11) .
O(19) O(13) 3.233(10) .
O(19) O(15) 3.158(9) 55502
O(19) O(17) 2.349(7) .
O(20) Mo(1) 2.446(5) 55502
O(20) Mo(5) 2.450(6) .
O(20) Mo(6) 2.436(7) .
O(20) O(1) 2.349(7) 55502
O(20) O(2) 2.327(7) 55502
O(20) O(4) 3.178(8) 55502
O(20) O(5) 3.164(9) 55502
O(20) O(11) 3.257(9) .
O(20) O(12) 3.175(8) .
O(20) O(13) 2.330(12) .
O(20) O(15) 3.188(6) .
O(20) O(17) 3.207(7) .
O(21) Mo(2) 2.462(6) 55502
O(21) Mo(4) 2.488(6) .
O(21) Mo(5) 2.521(7) 55502
O(21) O(2) 3.249(7) .
O(21) O(4) 3.153(6) 55502
O(21) O(6) 2.366(6) 55502
O(21) O(8) 3.189(9) 55502
O(21) O(10) 3.231(9) .
O(21) O(12) 2.365(11) 55502
O(21) O(13) 3.190(10) 55502
O(21) O(15) 2.419(6) 55502
O(21) O(17) 3.197(10) .
O(22) Mo(1) 2.515(6) 55502
O(22) Mo(2) 2.472(7) 55502
O(22) Mo(3) 2.505(7) 55502
O(22) O(1) 3.236(10) 55502
O(22) O(2) 3.232(10) 55502
O(22) O(4) 2.387(6) 55502
O(22) O(5) 2.408(7) 55502
O(22) O(6) 3.187(6) 55502
O(22) O(8) 2.376(11) 55502
O(22) O(10) 3.229(7) 55502
O(22) O(11) 3.207(10) 55502
O(22) O(12) 3.179(10) 55502
O(23) N(1) 3.009(7) .
O(23) C(22) 3.350(12) .
O(24) N(1) 2.843(9) .
O(24) C(21) 3.549(11) .
O(25) O(3) 3.353(9) 65501
O(25) N(1) 2.928(7) .
O(26) O(3) 3.487(8) 65501
O(26) N(1) 2.978(6) .
O(27) N(1) 2.867(5) .
O(27) C(18) 3.60(3) 66602
O(27) C(21) 3.555(6) .
O(28) N(3) 2.806(7) .
O(28) C(27) 3.467(7) 66602
O(28) C(32) 3.466(7) 66602
O(29) N(3) 2.845(12) .
O(30) N(3) 2.889(11) .
O(31) N(3) 2.836(15) .
O(31) C(27) 3.535(14) .
O(32) N(3) 2.827(14) .
N(1) O(3) 3.008(5) 65501
N(1) O(23) 3.009(7) .
N(1) O(24) 2.843(9) .
N(1) O(25) 2.928(7) .
N(1) O(26) 2.978(6) .
N(1) O(27) 2.867(5) .
N(1) C(3) 3.553(14) .
N(2) O(2) 3.563(10) 55602
N(2) O(5) 3.447(7) 55602
N(2) O(10) 3.216(9) 55602
N(2) O(15) 3.326(8) 55601
N(3) O(28) 2.806(7) .
N(3) O(29) 2.845(12) .
N(3) O(30) 2.889(11) .
N(3) O(31) 2.836(15) .
N(3) O(32) 2.827(14) .
N(3) C(12) 3.505(15) .
N(3) C(13) 3.594(13) .
N(3) C(14) 3.558(17) .
N(3) C(16) 3.60(3) .
N(3) C(18) 3.53(3) .
N(3) C(19) 3.589(17) .
N(3) C(20) 3.582(12) .
N(4) O(18) 2.949(8) 66501
N(4) O(18) 2.994(7) 65502
C(1) O(13) 3.38(2) 55502
C(2) O(12) 3.460(16) 55502
C(2) O(13) 3.360(15) 55502
C(3) O(9) 3.324(8) 65501
C(3) N(1) 3.553(14) .
C(4) O(9) 3.378(15) 55502
C(6) O(3) 3.490(12) 65501
C(7) O(1) 3.475(9) 56502
C(8) O(1) 3.515(8) 56502
C(8) O(17) 3.482(8) 56501
C(9) O(16) 3.535(12) 56501
C(9) O(17) 3.544(9) 56501
C(11) O(9) 3.500(10) 55602
C(11) C(32) 3.497(10) 66602
C(12) N(3) 3.505(15) .
C(13) O(14) 3.542(15) 65502
C(13) N(3) 3.594(13) .
C(14) N(3) 3.558(17) .
C(15) O(14) 3.580(17) 65601
C(16) O(16) 3.56(4) 65602
C(16) N(3) 3.60(3) .
C(17) O(16) 3.59(2) 65602
C(18) O(27) 3.60(3) 66602
C(18) N(3) 3.53(3) .
C(19) N(3) 3.589(17) .
C(20) N(3) 3.582(12) .
C(20) C(27) 3.598(12) 66602
C(21) O(3) 3.559(5) 65501
C(21) O(24) 3.549(11) .
C(21) O(27) 3.555(6) .
C(22) O(23) 3.350(12) .
C(23) O(15) 3.459(7) 55601
C(26) O(3) 3.192(9) 65501
C(27) O(28) 3.467(7) 66602
C(27) O(31) 3.535(14) .
C(27) C(20) 3.598(12) 66602
C(29) O(18) 3.256(7) 65502
C(30) O(18) 3.398(7) 65502
C(32) O(28) 3.466(7) 66602
C(32) C(11) 3.497(10) 66602
Mo(1) H(12) 3.568(10) 45501
Mo(1) H(44) 3.474(10) 45501
Mo(3) H(7) 3.454(14) 55502
Mo(3) H(56) 3.533(8) 55602
Mo(4) H(15) 3.586(7) 54501
Mo(4) H(18) 3.542(11) 54501
Mo(4) H(56) 3.393(7) 55602
Mo(5) H(4) 3.541(12) 55502
Mo(5) H(29) 3.390(18) 45401
Mo(5) H(56) 3.529(10) 55401
Mo(6) H(15) 3.533(8) 54501
Mo(6) H(46) 3.529(6) 65502
Mo(6) H(47) 3.502(5) 44501
Mo(6) H(57) 3.281 44501
O(1) H(13) 3.355(10) 56502
O(1) H(14) 2.985(9) 56502
O(1) H(15) 2.811(8) 56502
O(1) H(46) 2.942(10) 45501
O(2) H(44) 3.259(10) 45501
O(2) H(56) 2.862(11) 55602
O(3) H(12) 2.774(11) 45501
O(3) H(13) 3.098(9) 56502
O(3) H(44) 2.376(9) 45501
O(3) H(49) 3.170(6) 45501
O(3) H(50) 2.199(5) 45501
O(4) H(9) 3.239(12) 45501
O(4) H(12) 2.875(10) 45501
O(4) H(13) 3.512(11) 56502
O(4) H(15) 3.250(9) 56502
O(4) H(16) 3.285(7) 56502
O(5) H(5) 3.148(11) 45501
O(5) H(55) 3.344(7) 55602
O(5) H(56) 2.859(7) 55602
O(6) H(15) 3.043(10) 56502
O(6) H(16) 3.367(8) 56502
O(6) H(32) 2.86(3) 45401
O(6) H(33) 3.160(16) 45401
O(6) H(36) 3.48(2) 45401
O(7) H(6) 3.072(12) 55502
O(7) H(9) 2.725(8) 45501
O(7) H(24) 2.91(2) 45401
O(7) H(28) 3.024(19) 45401
O(7) H(32) 3.26(2) 45401
O(7) H(36) 3.23(2) 45401
O(7) H(40) 2.666(12) 45401
O(8) H(3) 3.482(16) 55502
O(8) H(4) 3.295(16) 55502
O(8) H(6) 2.968(15) 55502
O(8) H(7) 3.156(15) 55502
O(8) H(8) 3.154(10) 45501
O(9) H(5) 2.670(8) 45501
O(9) H(6) 3.262(8) 45501
O(9) H(7) 2.747(14) 55502
O(9) H(8) 3.255(9) 45501
O(9) H(8) 3.138(14) 55502
O(9) H(21) 2.696(10) 55602
O(9) H(23) 3.187(14) 55602
O(9) H(47) 3.482(6) 44501
O(10) H(47) 3.000(10) 44501
O(10) H(55) 3.522(8) 55602
O(10) H(56) 2.481(10) 55602
O(11) H(3) 2.954(17) 55502
O(11) H(7) 3.168(14) 55502
O(11) H(47) 2.840(7) 44501
O(11) H(57) 2.901 44501
O(12) H(4) 2.558(16) 55502
O(12) H(28) 3.24(2) 45401
O(12) H(29) 3.090(18) 45401
O(12) H(32) 3.38(2) 45401
O(13) H(2) 2.69(2) 55502
O(13) H(3) 3.177(14) 55502
O(13) H(4) 2.969(14) 55502
O(13) H(46) 3.532(7) 65502
O(14) H(1) 3.362(17) 55502
O(14) H(2) 3.552(14) 55502
O(14) H(4) 3.493(10) 55502
O(14) H(26) 2.644(15) 65502
O(14) H(27) 3.26(2) 45401
O(14) H(29) 2.661(16) 45401
O(14) H(42) 3.323(12) 55401
O(15) H(29) 3.21(2) 45401
O(15) H(31) 3.40(2) 45401
O(15) H(32) 3.43(2) 45401
O(15) H(42) 2.606(7) 55401
O(15) H(56) 2.465(9) 55401
O(16) H(17) 3.197(10) 54501
O(16) H(18) 3.024(14) 54501
O(16) H(31) 2.93(4) 65602
O(16) H(32) 3.33(4) 65602
O(16) H(33) 2.68(2) 65602
O(16) H(34) 3.336(16) 44501
O(16) H(42) 3.263(11) 55602
O(16) H(47) 3.470(10) 44501
O(16) H(48) 2.982(10) 44501
O(17) H(15) 2.543(8) 54501
O(17) H(18) 2.622(9) 54501
O(17) H(47) 2.865(9) 44501
O(18) H(2) 3.247(17) 55502
O(18) H(14) 3.478(12) 54501
O(18) H(18) 3.543(15) 54501
O(18) H(19) 3.577(16) 55502
O(18) H(46) 2.803(6) 65502
O(18) H(47) 3.246(6) 44501
O(18) H(57) 2.256 44501
O(18) H(58) 3.465 44501
O(18) H(58) 2.479 65502
O(23) H(30) 2.920(18) 45501
O(23) H(41) 2.553(12) .
O(23) H(49) 2.982(5) .
O(23) H(51) 2.317 .
O(24) H(23) 3.475(14) 65602
O(24) H(25) 2.923(13) 65602
O(24) H(49) 1.996(9) .
O(24) H(50) 3.514(9) .
O(24) H(51) 3.004 .
O(25) H(49) 2.377(6) .
O(25) H(50) 2.796(9) .
O(25) H(51) 3.181 .
O(26) H(12) 3.502(16) 66502
O(26) H(13) 3.006(15) 66502
O(26) H(49) 3.298(6) .
O(26) H(50) 2.482(7) .
O(26) H(51) 2.734 .
O(26) H(58) 3.396 66502
O(27) H(33) 3.50(2) 66602
O(27) H(35) 2.89(3) 66602
O(27) H(36) 3.54(3) 66602
O(27) H(41) 3.329(9) .
O(27) H(49) 3.544(6) .
O(27) H(50) 3.042(5) .
O(27) H(51) 2.017 .
O(28) H(38) 3.588(18) 66602
O(28) H(48) 3.548(9) 66602
O(28) H(52) 2.055(7) .
O(28) H(52) 3.002(7) 66602
O(28) H(53) 3.048(7) .
O(28) H(54) 2.950 .
O(29) H(43) 3.06(2) .
O(29) H(45) 3.154(9) .
O(29) H(52) 2.833(11) .
O(29) H(53) 3.454(13) .
O(29) H(54) 2.075 .
O(29) H(55) 3.450(16) .
O(30) H(1) 3.382(16) 65501
O(30) H(53) 2.893(10) .
O(30) H(54) 2.149 .
O(31) H(17) 3.195(13) 65501
O(31) H(48) 3.281(11) .
O(31) H(52) 3.517(14) .
O(31) H(53) 1.991(13) .
O(31) H(54) 3.006 .
O(32) H(22) 3.590(14) 66602
O(32) H(48) 3.333(10) .
O(32) H(52) 2.681(15) .
O(32) H(53) 2.160(12) .
O(32) H(54) 3.425 .
N(1) H(5) 3.443(12) .
N(2) H(22) 3.340(19) .
N(2) H(23) 3.15(2) .
N(3) H(24) 3.552(14) .
N(3) H(38) 3.314(17) 66602
N(4) H(10) 2.749(10) 66502
N(4) H(14) 2.940(17) 66502
N(4) H(19) 2.951(13) 66502
C(1) H(30) 3.43(2) 45501
C(1) H(41) 3.46(2) .
C(1) H(49) 3.395(14) .
C(1) H(51) 3.320 .
C(2) H(25) 3.571(19) 65602
C(2) H(27) 3.545(17) 65602
C(2) H(49) 3.051(15) .
C(2) H(51) 3.529 .
C(3) H(23) 3.216(16) 65602
C(3) H(24) 3.520(16) 65602
C(3) H(49) 2.610(14) .
C(4) H(8) 3.467(17) 65502
C(4) H(49) 2.995(14) .
C(5) H(39) 3.446(14) 55401
C(5) H(49) 3.524(8) .
C(5) H(50) 3.510(11) .
C(6) H(13) 2.80(2) 66502
C(6) H(16) 3.312(15) 66502
C(6) H(50) 3.193(10) .
C(7) H(11) 3.58(2) 66502
C(7) H(12) 2.98(2) 66502
C(7) H(13) 3.545(15) 66502
C(7) H(50) 3.355(9) .
C(7) H(51) 3.223 .
C(7) H(58) 3.004 66502
C(8) H(12) 3.286(15) 66502
C(8) H(35) 3.52(2) 66602
C(8) H(50) 3.528(7) .
C(8) H(51) 3.008 .
C(8) H(58) 3.589 66502
C(9) H(41) 3.459(13) .
C(9) H(51) 2.773 .
C(10) H(41) 3.475(15) .
C(10) H(51) 2.822 .
C(10) H(58) 3.380 66502
C(11) H(48) 3.298(10) 66602
C(11) H(52) 2.987(10) .
C(11) H(54) 3.365 .
C(11) H(55) 3.448(19) .
C(12) H(5) 3.413(16) 65602
C(12) H(6) 3.525(17) 65602
C(12) H(43) 3.60(3) .
C(12) H(52) 3.245(16) .
C(12) H(54) 2.914 .
C(12) H(55) 3.09(2) .
C(13) H(43) 3.51(2) .
C(13) H(45) 3.477(13) .
C(13) H(54) 2.651 .
C(14) H(1) 3.57(2) 65602
C(14) H(4) 3.418(17) 65602
C(14) H(54) 2.679 .
C(15) H(1) 3.59(2) 65501
C(15) H(41) 3.227(15) 65501
C(15) H(42) 3.38(2) 65501
C(15) H(53) 3.246(15) .
C(15) H(54) 3.194 .
C(16) H(41) 3.46(2) 65501
C(16) H(42) 3.38(2) 65501
C(16) H(53) 2.92(2) .
C(16) H(54) 3.431 .
C(17) H(34) 3.53(2) 76602
C(17) H(53) 2.74(2) .
C(18) H(16) 3.43(2) 66602
C(18) H(53) 2.67(3) .
C(19) H(52) 3.079(19) .
C(19) H(52) 3.530(17) 66602
C(19) H(53) 3.216(14) .
C(20) H(9) 3.393(13) 55601
C(20) H(52) 2.988(13) .
C(20) H(53) 3.470(10) .
C(21) H(35) 3.57(2) 66602
C(22) H(30) 3.211(17) 45501
C(22) H(31) 3.42(2) 45501
C(22) H(35) 3.46(2) 66602
C(23) H(30) 3.57(2) 45501
C(23) H(31) 3.29(2) 45501
C(24) H(43) 3.57(2) 65602
C(26) H(55) 3.49(2) 65602
C(27) H(20) 3.181(9) 65501
C(27) H(38) 3.184(15) 66602
C(27) H(39) 3.124(13) 66602
C(28) H(20) 3.249(12) 65501
C(28) H(38) 3.032(12) 66602
C(28) H(39) 3.163(13) 66602
C(29) H(14) 3.539(15) 66502
C(29) H(20) 3.216(14) 65501
C(29) H(39) 3.143(13) 66602
C(30) H(10) 3.256(10) 66502
C(30) H(20) 3.098(12) 65501
C(30) H(39) 3.118(10) 66602
C(31) H(18) 3.329(12) 65501
C(31) H(20) 3.028(9) 65501
C(31) H(21) 3.244(10) 66602
C(31) H(39) 3.090(13) 66602
C(32) H(18) 3.577(10) 65501
C(32) H(20) 3.062(9) 65501
C(32) H(21) 3.147(10) 66602
C(32) H(22) 3.345(11) 66602
C(32) H(39) 3.108(15) 66602
H(1) O(14) 3.362(17) 55502
H(1) O(30) 3.382(16) 45501
H(1) C(14) 3.57(2) 65602
H(1) C(15) 3.59(2) 45501
H(1) H(25) 3.332(18) 65602
H(1) H(27) 2.80(2) 65602
H(1) H(30) 2.89(3) 45501
H(1) H(41) 3.30(2) .
H(2) O(13) 2.69(2) 55502
H(2) O(14) 3.552(14) 55502
H(2) O(18) 3.247(17) 55502
H(2) H(57) 3.565 66502
H(3) O(8) 3.482(16) 55502
H(3) O(11) 2.954(17) 55502
H(3) O(13) 3.177(14) 55502
H(3) H(49) 3.303(16) .
H(3) H(57) 3.095 66502
H(4) Mo(5) 3.541(12) 55502
H(4) O(8) 3.295(16) 55502
H(4) O(12) 2.558(16) 55502
H(4) O(13) 2.969(14) 55502
H(4) O(14) 3.493(10) 55502
H(4) C(14) 3.418(17) 65602
H(4) H(25) 3.43(2) 65602
H(4) H(27) 3.005(17) 65602
H(4) H(28) 3.037(18) 65602
H(5) O(5) 3.148(11) 65501
H(5) O(9) 2.670(8) 65501
H(5) N(1) 3.443(12) .
H(5) C(12) 3.413(16) 65602
H(5) H(23) 2.665(15) 65602
H(5) H(24) 3.328(17) 65602
H(5) H(25) 3.563(15) 65602
H(5) H(49) 2.525(12) .
H(5) H(55) 3.445(14) 65602
H(6) O(7) 3.072(12) 55502
H(6) O(8) 2.968(15) 55502
H(6) O(9) 3.262(8) 65501
H(6) C(12) 3.525(17) 65602
H(6) H(8) 3.101(15) 65502
H(6) H(23) 3.133(19) 65602
H(6) H(24) 3.021(15) 65602
H(6) H(28) 3.543(16) 65602
H(6) H(49) 3.499(14) .
H(7) Mo(3) 3.454(14) 55502
H(7) O(8) 3.156(15) 55502
H(7) O(9) 2.747(14) 55502
H(7) O(11) 3.168(14) 55502
H(7) H(49) 3.513(15) .
H(7) H(57) 3.500 66502
H(8) O(8) 3.154(10) 65501
H(8) O(9) 3.255(9) 65501
H(8) O(9) 3.138(14) 55502
H(8) C(4) 3.467(17) 65502
H(8) H(6) 3.101(15) 65502
H(8) H(8) 2.796(18) 65502
H(9) O(4) 3.239(12) 65501
H(9) O(7) 2.725(8) 65501
H(9) C(20) 3.393(13) 55401
H(9) H(39) 3.041(14) 55401
H(9) H(40) 2.873(13) 55401
H(10) N(4) 2.749(10) 66502
H(10) C(30) 3.256(10) 66502
H(10) H(39) 3.129(13) 55401
H(10) H(57) 2.790 66502
H(10) H(58) 2.897 66502
H(11) C(7) 3.58(2) 66502
H(11) H(13) 2.91(2) 66502
H(11) H(16) 3.038(16) 66502
H(11) H(37) 3.089(14) 55401
H(11) H(39) 3.15(2) 55401
H(11) H(40) 3.483(19) 55401
H(11) H(46) 3.584(13) 66502
H(11) H(58) 3.527 66502
H(12) Mo(1) 3.568(10) 65501
H(12) O(3) 2.774(11) 65501
H(12) O(4) 2.875(10) 65501
H(12) O(26) 3.502(16) 66502
H(12) C(7) 2.98(2) 66502
H(12) C(8) 3.286(15) 66502
H(12) H(13) 2.11(2) 66502
H(12) H(14) 3.59(2) 66502
H(12) H(16) 2.715(13) 66502
H(12) H(50) 3.051(9) .
H(13) O(1) 3.355(10) 56502
H(13) O(3) 3.098(9) 56502
H(13) O(4) 3.512(11) 56502
H(13) O(26) 3.006(15) 66502
H(13) C(6) 2.80(2) 66502
H(13) C(7) 3.545(15) 66502
H(13) H(11) 2.91(2) 66502
H(13) H(12) 2.11(2) 66502
H(13) H(13) 2.985(14) 66502
H(14) O(1) 2.985(9) 56502
H(14) O(18) 3.478(12) 56501
H(14) N(4) 2.940(17) 66502
H(14) C(29) 3.539(15) 66502
H(14) H(12) 3.59(2) 66502
H(14) H(46) 2.893(14) 66502
H(14) H(57) 3.556 66502
H(14) H(58) 2.138 66502
H(15) Mo(4) 3.586(7) 56501
H(15) Mo(6) 3.533(8) 56501
H(15) O(1) 2.811(8) 56502
H(15) O(4) 3.250(9) 56502
H(15) O(6) 3.043(10) 56502
H(15) O(17) 2.543(8) 56501
H(15) H(58) 3.395 66502
H(16) O(4) 3.285(7) 56502
H(16) O(6) 3.367(8) 56502
H(16) C(6) 3.312(15) 66502
H(16) C(18) 3.43(2) 66602
H(16) H(11) 3.038(16) 66502
H(16) H(12) 2.715(13) 66502
H(16) H(35) 3.07(2) 66602
H(16) H(36) 2.91(3) 66602
H(16) H(37) 3.343(19) 66602
H(16) H(51) 3.386 .
H(17) O(16) 3.197(10) 56501
H(17) O(31) 3.195(13) 45501
H(17) H(30) 3.27(2) 45501
H(17) H(31) 3.45(2) 45501
H(17) H(33) 3.17(3) 66602
H(17) H(34) 3.44(3) 66602
H(17) H(35) 3.41(3) 66602
H(17) H(41) 3.121(12) .
H(17) H(48) 3.533(9) 45501
H(17) H(51) 3.118 .
H(18) Mo(4) 3.542(11) 56501
H(18) O(16) 3.024(14) 56501
H(18) O(17) 2.622(9) 56501
H(18) O(18) 3.543(15) 56501
H(18) C(31) 3.329(12) 45501
H(18) C(32) 3.577(10) 45501
H(18) H(47) 3.182(11) 45501
H(18) H(48) 3.600(9) 45501
H(18) H(51) 3.584 .
H(18) H(58) 3.462 66502
H(19) O(18) 3.577(16) 55502
H(19) N(4) 2.951(13) 66502
H(19) H(51) 2.938 .
H(19) H(57) 2.738 66502
H(19) H(58) 2.485 66502
H(20) C(27) 3.181(9) 45501
H(20) C(28) 3.249(12) 45501
H(20) C(29) 3.216(14) 45501
H(20) C(30) 3.098(12) 45501
H(20) C(31) 3.028(9) 45501
H(20) C(32) 3.062(9) 45501
H(20) H(30) 3.56(2) 45501
H(20) H(47) 3.494(9) 45501
H(20) H(48) 3.531(11) 45501
H(21) O(9) 2.696(10) 55602
H(21) C(31) 3.244(10) 66602
H(21) C(32) 3.147(10) 66602
H(21) H(47) 3.203(10) 66602
H(21) H(48) 3.055(11) 66602
H(21) H(55) 3.54(2) .
H(22) O(32) 3.590(14) 66602
H(22) N(2) 3.340(19) .
H(22) C(32) 3.345(11) 66602
H(22) H(38) 3.157(16) 66602
H(22) H(43) 3.48(2) .
H(22) H(48) 2.907(10) 66602
H(22) H(52) 3.113(12) .
H(22) H(54) 3.588 .
H(22) H(55) 3.080(17) .
H(23) O(9) 3.187(13) 55602
H(23) O(24) 3.475(14) 65602
H(23) N(2) 3.15(2) .
H(23) C(3) 3.216(16) 65602
H(23) H(5) 2.665(15) 65602
H(23) H(6) 3.133(19) 65602
H(23) H(43) 3.32(2) .
H(23) H(55) 2.33(2) .
H(24) O(7) 2.91(2) 65601
H(24) N(3) 3.552(14) .
H(24) C(3) 3.520(16) 65602
H(24) H(5) 3.328(17) 65602
H(24) H(6) 3.021(15) 65602
H(24) H(52) 3.408(14) .
H(24) H(54) 2.968 .
H(25) O(24) 2.923(12) 65602
H(25) C(2) 3.571(18) 65602
H(25) H(1) 3.332(18) 65602
H(25) H(4) 3.43(2) 65602
H(25) H(5) 3.563(15) 65602
H(25) H(43) 3.46(2) .
H(25) H(54) 3.545 .
H(26) O(14) 2.644(15) 65502
H(26) H(43) 3.33(2) .
H(26) H(45) 2.962(12) .
H(26) H(54) 2.807 .
H(27) O(14) 3.26(2) 65601
H(27) C(2) 3.545(17) 65602
H(27) H(1) 2.80(2) 65602
H(27) H(4) 3.005(17) 65602
H(27) H(27) 3.39(2) 75602
H(27) H(54) 3.569 .
H(28) O(7) 3.024(19) 65601
H(28) O(12) 3.24(2) 65601
H(28) H(4) 3.037(18) 65602
H(28) H(6) 3.543(16) 65602
H(28) H(54) 2.863 .
H(29) Mo(5) 3.390(18) 65601
H(29) O(12) 3.090(18) 65601
H(29) O(14) 2.661(16) 65601
H(29) O(15) 3.21(2) 65601
H(29) H(41) 3.405(16) 65501
H(29) H(42) 3.05(2) 65501
H(30) O(23) 2.920(18) 65501
H(30) C(1) 3.43(2) 65501
H(30) C(22) 3.211(17) 65501
H(30) C(23) 3.57(2) 65501
H(30) H(1) 2.89(3) 65501
H(30) H(17) 3.27(2) 65501
H(30) H(20) 3.56(2) 65501
H(30) H(41) 2.399(16) 65501
H(30) H(42) 3.10(2) 65501
H(30) H(53) 3.599(14) .
H(30) H(54) 3.594 .
H(31) O(15) 3.40(2) 65601
H(31) O(16) 2.93(4) 65602
H(31) C(22) 3.42(2) 65501
H(31) C(23) 3.29(2) 65501
H(31) H(17) 3.45(2) 65501
H(31) H(34) 3.22(4) 76602
H(31) H(41) 2.88(2) 65501
H(31) H(42) 2.61(2) 65501
H(32) O(6) 2.86(3) 65601
H(32) O(7) 3.26(2) 65601
H(32) O(12) 3.38(2) 65601
H(32) O(15) 3.43(2) 65601
H(32) O(16) 3.33(4) 65602
H(32) H(53) 3.15(2) .
H(33) O(6) 3.160(16) 65601
H(33) O(16) 2.68(2) 65602
H(33) O(27) 3.50(2) 66602
H(33) H(17) 3.17(3) 66602
H(33) H(34) 3.31(2) 76602
H(33) H(53) 3.53(2) .
H(34) O(16) 3.336(16) 66501
H(34) C(17) 3.53(2) 76602
H(34) H(17) 3.44(3) 66602
H(34) H(31) 3.22(4) 76602
H(34) H(33) 3.31(2) 76602
H(34) H(34) 3.03(2) 76602
H(34) H(48) 3.52(2) .
H(34) H(53) 3.14(2) .
H(35) O(27) 2.89(3) 66602
H(35) C(8) 3.52(2) 66602
H(35) C(21) 3.57(2) 66602
H(35) C(22) 3.46(2) 66602
H(35) H(16) 3.07(2) 66602
H(35) H(17) 3.41(3) 66602
H(35) H(41) 3.55(3) 66602
H(35) H(53) 3.52(3) .
H(36) O(6) 3.48(2) 65601
H(36) O(7) 3.23(2) 65601
H(36) O(27) 3.54(3) 66602
H(36) H(16) 2.91(3) 66602
H(36) H(53) 2.98(2) .
H(37) H(11) 3.089(14) 55601
H(37) H(16) 3.343(19) 66602
H(38) O(28) 3.588(18) 66602
H(38) N(3) 3.314(17) 66602
H(38) C(27) 3.184(15) 66602
H(38) C(28) 3.032(12) 66602
H(38) H(22) 3.157(16) 66602
H(38) H(45) 2.957(12) 66602
H(38) H(52) 3.108(18) .
H(38) H(52) 2.745(19) 66602
H(38) H(53) 3.529(13) .
H(38) H(54) 3.577 66602
H(39) C(5) 3.446(14) 55601
H(39) C(27) 3.124(13) 66602
H(39) C(28) 3.163(13) 66602
H(39) C(29) 3.143(13) 66602
H(39) C(30) 3.118(10) 66602
H(39) C(31) 3.090(13) 66602
H(39) C(32) 3.108(15) 66602
H(39) H(9) 3.041(14) 55601
H(39) H(10) 3.129(13) 55601
H(39) H(11) 3.15(2) 55601
H(39) H(47) 3.591(15) 66602
H(40) O(7) 2.666(12) 65601
H(40) H(9) 2.873(13) 55601
H(40) H(11) 3.483(19) 55601
H(40) H(52) 3.297(13) .
H(40) H(53) 3.469(11) .
H(41) O(23) 2.553(12) .
H(41) O(27) 3.329(9) .
H(41) C(1) 3.46(2) .
H(41) C(9) 3.459(13) .
H(41) C(10) 3.475(15) .
H(41) C(15) 3.227(15) 45501
H(41) C(16) 3.46(2) 45501
H(41) H(1) 3.30(2) .
H(41) H(17) 3.121(12) .
H(41) H(29) 3.405(16) 45501
H(41) H(30) 2.399(16) 45501
H(41) H(31) 2.88(2) 45501
H(41) H(35) 3.55(3) 66602
H(42) O(14) 3.323(12) 55601
H(42) O(15) 2.606(7) 55601
H(42) O(16) 3.263(11) 55602
H(42) C(15) 3.38(2) 45501
H(42) C(16) 3.38(2) 45501
H(42) H(29) 3.05(2) 45501
H(42) H(30) 3.10(2) 45501
H(42) H(31) 2.61(2) 45501
H(43) O(29) 3.06(2) .
H(43) C(12) 3.60(3) .
H(43) C(13) 3.51(2) .
H(43) C(24) 3.57(2) 65602
H(43) H(22) 3.48(2) .
H(43) H(23) 3.32(2) .
H(43) H(25) 3.46(2) .
H(43) H(26) 3.33(2) .
H(44) Mo(1) 3.474(10) 65501
H(44) O(2) 3.259(10) 65501
H(44) O(3) 2.376(9) 65501
H(44) H(55) 3.45(2) 65602
H(45) O(29) 3.154(9) .
H(45) C(13) 3.477(13) .
H(45) H(26) 2.962(12) .
H(45) H(38) 2.957(12) 66602
H(46) Mo(6) 3.529(6) 65502
H(46) O(1) 2.942(10) 65501
H(46) O(13) 3.532(7) 65502
H(46) O(18) 2.803(6) 65502
H(46) H(11) 3.584(13) 66502
H(46) H(14) 2.893(14) 66502
H(47) Mo(6) 3.502(5) 66501
H(47) O(9) 3.482(6) 66501
H(47) O(10) 3.000(10) 66501
H(47) O(11) 2.840(7) 66501
H(47) O(16) 3.470(10) 66501
H(47) O(17) 2.865(9) 66501
H(47) O(18) 3.246(6) 66501
H(47) H(18) 3.182(11) 65501
H(47) H(20) 3.494(9) 65501
H(47) H(21) 3.203(10) 66602
H(47) H(39) 3.591(15) 66602
H(48) O(16) 2.982(10) 66501
H(48) O(28) 3.548(9) 66602
H(48) O(31) 3.281(11) .
H(48) O(32) 3.333(10) .
H(48) C(11) 3.298(10) 66602
H(48) H(17) 3.533(9) 65501
H(48) H(18) 3.600(9) 65501
H(48) H(20) 3.531(11) 65501
H(48) H(21) 3.055(11) 66602
H(48) H(22) 2.907(10) 66602
H(48) H(34) 3.52(2) .
H(49) O(3) 3.170(6) 65501
H(49) O(23) 2.982(5) .
H(49) O(24) 1.996(9) .
H(49) O(25) 2.377(6) .
H(49) O(26) 3.298(6) .
H(49) O(27) 3.544(6) .
H(49) C(1) 3.395(14) .
H(49) C(2) 3.051(15) .
H(49) C(3) 2.610(14) .
H(49) C(4) 2.995(14) .
H(49) C(5) 3.524(8) .
H(49) H(3) 3.303(16) .
H(49) H(5) 2.525(12) .
H(49) H(6) 3.499(14) .
H(49) H(7) 3.513(15) .
H(50) O(3) 2.199(5) 65501
H(50) O(24) 3.514(9) .
H(50) O(25) 2.796(9) .
H(50) O(26) 2.482(7) .
H(50) O(27) 3.042(5) .
H(50) C(5) 3.510(11) .
H(50) C(6) 3.193(10) .
H(50) C(7) 3.355(9) .
H(50) C(8) 3.528(7) .
H(50) H(12) 3.051(9) .
H(51) O(23) 2.317 .
H(51) O(24) 3.004 .
H(51) O(25) 3.181 .
H(51) O(26) 2.734 .
H(51) O(27) 2.017 .
H(51) C(1) 3.320 .
H(51) C(2) 3.529 .
H(51) C(7) 3.223 .
H(51) C(8) 3.008 .
H(51) C(9) 2.773 .
H(51) C(10) 2.822 .
H(51) H(16) 3.386 .
H(51) H(17) 3.118 .
H(51) H(18) 3.584 .
H(51) H(19) 2.938 .
H(52) O(28) 2.055(7) .
H(52) O(28) 3.002(7) 66602
H(52) O(29) 2.833(11) .
H(52) O(31) 3.517(14) .
H(52) O(32) 2.681(15) .
H(52) C(11) 2.987(10) .
H(52) C(12) 3.245(16) .
H(52) C(19) 3.079(19) .
H(52) C(19) 3.530(17) 66602
H(52) C(20) 2.988(13) .
H(52) H(22) 3.113(12) .
H(52) H(24) 3.408(14) .
H(52) H(38) 3.108(18) .
H(52) H(38) 2.745(19) 66602
H(52) H(40) 3.297(13) .
H(52) H(52) 3.406(7) 66602
H(53) O(28) 3.048(7) .
H(53) O(29) 3.454(13) .
H(53) O(30) 2.893(10) .
H(53) O(31) 1.991(13) .
H(53) O(32) 2.160(12) .
H(53) C(15) 3.246(15) .
H(53) C(16) 2.92(2) .
H(53) C(17) 2.74(2) .
H(53) C(18) 2.67(3) .
H(53) C(19) 3.216(14) .
H(53) C(20) 3.470(10) .
H(53) H(30) 3.599(14) .
H(53) H(32) 3.15(2) .
H(53) H(33) 3.53(2) .
H(53) H(34) 3.14(2) .
H(53) H(35) 3.52(3) .
H(53) H(36) 2.98(2) .
H(53) H(38) 3.529(13) .
H(53) H(40) 3.469(11) .
H(54) O(28) 2.950 .
H(54) O(29) 2.075 .
H(54) O(30) 2.149 .
H(54) O(31) 3.006 .
H(54) O(32) 3.425 .
H(54) C(11) 3.365 .
H(54) C(12) 2.914 .
H(54) C(13) 2.651 .
H(54) C(14) 2.679 .
H(54) C(15) 3.194 .
H(54) C(16) 3.431 .
H(54) H(22) 3.588 .
H(54) H(24) 2.968 .
H(54) H(25) 3.545 .
H(54) H(26) 2.807 .
H(54) H(27) 3.569 .
H(54) H(28) 2.863 .
H(54) H(30) 3.594 .
H(54) H(38) 3.577 66602
H(55) O(5) 3.344(7) 55602
H(55) O(10) 3.522(8) 55602
H(55) O(29) 3.450(16) .
H(55) C(11) 3.448(19) .
H(55) C(12) 3.09(2) .
H(55) C(26) 3.49(2) 65602
H(55) H(5) 3.445(14) 65602
H(55) H(21) 3.54(2) .
H(55) H(22) 3.080(17) .
H(55) H(23) 2.33(2) .
H(55) H(44) 3.45(2) 65602
H(56) Mo(3) 3.533(8) 55602
H(56) Mo(4) 3.393(7) 55602
H(56) Mo(5) 3.529(10) 55601
H(56) O(2) 2.862(11) 55602
H(56) O(5) 2.859(7) 55602
H(56) O(10) 2.481(10) 55602
H(56) O(15) 2.465(9) 55601
H(57) Mo(6) 3.281 66501
H(57) O(11) 2.901 66501
H(57) O(18) 2.256 66501
H(57) H(2) 3.565 66502
H(57) H(3) 3.095 66502
H(57) H(7) 3.500 66502
H(57) H(10) 2.790 66502
H(57) H(14) 3.556 66502
H(57) H(19) 2.738 66502
H(58) O(18) 3.465 66501
H(58) O(18) 2.479 65502
H(58) O(26) 3.396 66502
H(58) C(7) 3.004 66502
H(58) C(8) 3.589 66502
H(58) C(10) 3.380 66502
H(58) H(10) 2.897 66502
H(58) H(11) 3.527 66502
H(58) H(14) 2.138 66502
H(58) H(15) 3.395 66502
H(58) H(18) 3.462 66502
H(58) H(19) 2.485 66502
Mo(1) O(20) 2.446(5) 55502
